data_1549943
loop_
_publ_author_name
'Rozatian, Neshat'
'Ashworth, Ian W.'
'Sandford, Graham'
'Hodgson, David R. W.'

_publ_section_title
;
 A quantitative reactivity scale for electrophilic fluorinating reagents.
;
_journal_issue 46
_journal_name_full 'Chemical science'
_journal_page_first 8692
_journal_page_last 8702
_journal_paper_doi 10.1039/c8sc03596b
_journal_volume 9
_journal_year 2018
_chemical_absolute_configuration unk
_chemical_formula_moiety 'C15 H9 F3 O2'
_chemical_formula_sum 'C15 H9 F3 O2'
_chemical_formula_weight 278.22
_chemical_name_systematic
;
2-fluoro-1,3-bis(4'-fluorophenyl)-1,3-propanedione
;
_space_group_crystal_system monoclinic
_space_group_IT_number 4
_space_group_name_Hall 'P 2yb'
_space_group_name_H-M_alt 'P 1 21 1'
_symmetry_space_group_name_Hall 'P 2yb'
_symmetry_space_group_name_H-M 'P 1 21 1'
_atom_sites_solution_hydrogens difmap
_atom_sites_solution_primary direct
_audit_creation_date 2017-06-02
_audit_creation_method
;
Olex2 1.2-beta
(compiled 2017.03.28 svn.r3405 for OlexSys, GUI svn.r5337)
;
_audit_update_record
;
2018-07-24 deposited with the CCDC.
2018-09-13 downloaded from the CCDC.
;
_cell_angle_alpha 90
_cell_angle_beta 94.065(3)
_cell_angle_gamma 90
_cell_formula_units_Z 2
_cell_length_a 4.3647(4)
_cell_length_b 11.5018(10)
_cell_length_c 12.3118(11)
_cell_measurement_reflns_used 8838
_cell_measurement_temperature 120.0
_cell_measurement_theta_max 31.04
_cell_measurement_theta_min 2.43
_cell_volume 616.52(10)
_computing_cell_refinement 'SAINT v8.37A (Bruker, 2015)'
_computing_data_collection 'APEX2 v.2013.4_1 (Bruker, 2013)'
_computing_data_reduction 'SAINT v8.37A (Bruker, 2015)'
_computing_molecular_graphics 'Olex2 (Dolomanov et al., 2009)'
_computing_publication_material 'Olex2 (Dolomanov et al., 2009)'
_computing_structure_refinement 'ShelXL (Sheldrick, 2015)'
_computing_structure_solution 'XS (Sheldrick, 2008)'
_diffrn_ambient_temperature 120.0
_diffrn_detector 'Bruker PHOTON 100 CMOS'
_diffrn_detector_area_resol_mean 10.4
_diffrn_detector_type 'CMOS sensor'
_diffrn_measured_fraction_theta_full 0.997
_diffrn_measured_fraction_theta_max 0.998
_diffrn_measurement_device '3-circle diffractometer'
_diffrn_measurement_device_type 'Bruker D8 Venture'
_diffrn_measurement_method '\f and \w scans'
_diffrn_radiation_monochromator 'focusing mirrors'
_diffrn_radiation_probe x-ray
_diffrn_radiation_type MoK\a
_diffrn_radiation_wavelength 0.71073
_diffrn_reflns_av_R_equivalents 0.0339
_diffrn_reflns_av_unetI/netI 0.0359
_diffrn_reflns_Laue_measured_fraction_full 0.997
_diffrn_reflns_Laue_measured_fraction_max 0.998
_diffrn_reflns_limit_h_max 6
_diffrn_reflns_limit_h_min -6
_diffrn_reflns_limit_k_max 16
_diffrn_reflns_limit_k_min -16
_diffrn_reflns_limit_l_max 17
_diffrn_reflns_limit_l_min -17
_diffrn_reflns_number 13411
_diffrn_reflns_point_group_measured_fraction_full 0.997
_diffrn_reflns_point_group_measured_fraction_max 0.997
_diffrn_reflns_theta_full 25.242
_diffrn_reflns_theta_max 29.996
_diffrn_reflns_theta_min 2.426
_diffrn_source 'microfocus sealed X-ray tube'
_diffrn_source_type 'Incoatec I\mS microsource'
_diffrn_standards_number 0
_exptl_absorpt_coefficient_mu 0.129
_exptl_absorpt_correction_T_max 1.0000
_exptl_absorpt_correction_T_min 0.9479
_exptl_absorpt_correction_type multi-scan
_exptl_absorpt_process_details
;
SADABS-2014/5 (Bruker,2014/5) was used for absorption correction. 
wR2(int) was 0.0950 before and 0.0487 after correction. 
The Ratio of minimum to maximum transmission is 0.9479. 
The \l/2 correction factor is Not present.
;
_exptl_crystal_colour 'clear colourless'
_exptl_crystal_colour_lustre clear
_exptl_crystal_colour_primary colourless
_exptl_crystal_density_diffrn 1.499
_exptl_crystal_description prism
_exptl_crystal_F_000 284
_exptl_crystal_size_max 0.27
_exptl_crystal_size_mid 0.18
_exptl_crystal_size_min 0.04
_refine_diff_density_max 0.224
_refine_diff_density_min -0.209
_refine_diff_density_rms 0.045
_refine_ls_abs_structure_details
;
 Flack x determined using 1238 quotients [(I+)-(I-)]/[(I+)+(I-)]
 (Parsons, Flack and Wagner, Acta Cryst. B69 (2013) 249-259).
;
_refine_ls_abs_structure_Flack -0.2(2)
_refine_ls_extinction_method none
_refine_ls_goodness_of_fit_ref 1.044
_refine_ls_hydrogen_treatment refall
_refine_ls_matrix_type full
_refine_ls_number_parameters 217
_refine_ls_number_reflns 3582
_refine_ls_number_restraints 1
_refine_ls_restrained_S_all 1.044
_refine_ls_R_factor_all 0.0536
_refine_ls_R_factor_gt 0.0415
_refine_ls_shift/su_max 0.000
_refine_ls_shift/su_mean 0.000
_refine_ls_structure_factor_coef Fsqd
_refine_ls_weighting_details 'w=1/[\s^2^(Fo^2^)+(0.0500P)^2^+0.1000P] where P=(Fo^2^+2Fc^2^)/3'
_refine_ls_weighting_scheme calc
_refine_ls_wR_factor_gt 0.0930
_refine_ls_wR_factor_ref 0.0981
_reflns_Friedel_coverage 0.910
_reflns_Friedel_fraction_full 0.997
_reflns_Friedel_fraction_max 0.997
_reflns_number_gt 3048
_reflns_number_total 3582
_reflns_threshold_expression 'I > 2\s(I)'
_cod_data_source_file c8sc03596b2.cif
_cod_data_source_block 2bK_17srv155
_cod_depositor_comments
;
The following automatic conversions were performed:

'_diffrn_radiation_probe' value 'X-ray' changed to 'x-ray' according
to
/home/data/users/saulius/crontab/automatic-downloads/rss-feeds/RSC/lib/dictionaries/cif_core.dic
dictionary named 'cif_core.dic' version 2.4.2 from 2011-04-26.

Automatic conversion script
Id: cif_fix_values 4973 2017-02-22 13:04:09Z antanas 

 Adding full bibliography for 1549940--1549946.cif.
;
_cod_database_code 1549943
_shelx_shelxl_version_number 2014/7
_shelx_space_group_comment
;
The symmetry employed for this shelxl refinement is uniquely defined
by the following loop, which should always be used as a source of
symmetry information in preference to the above space-group names.
They are only intended as comments.
;
_shelx_estimated_absorpt_t_max 0.995
_shelx_estimated_absorpt_t_min 0.966
_computing.bruker_data_scaling 'SADABS V2012/1 (Bruker AXS Inc.)'

_olex2_refinement_description
;
;
_olex2_submission_special_instructions 'No special instructions were received'

loop_
_space_group_symop_operation_xyz
'x, y, z'
'-x, y+1/2, -z'

loop_
_atom_site_label
_atom_site_type_symbol
_atom_site_fract_x
_atom_site_fract_y
_atom_site_fract_z
_atom_site_U_iso_or_equiv
_atom_site_adp_type
_atom_site_occupancy
_atom_site_site_symmetry_order
_atom_site_calc_flag
F1 F 0.8454(3) 0.50674(13) 0.17025(12) 0.0308(4) Uani 1 1 d
F2 F 0.1944(6) 0.5944(2) 0.60479(15) 0.0626(6) Uani 1 1 d
F3 F -0.3433(4) 0.36187(15) -0.30295(12) 0.0372(4) Uani 1 1 d
O1 O 0.2996(6) 0.29209(17) 0.18721(16) 0.0412(5) Uani 1 1 d
O2 O 0.4256(4) 0.62804(14) 0.06813(14) 0.0264(4) Uani 1 1 d
C1 C 0.6036(5) 0.4415(2) 0.1230(2) 0.0227(5) Uani 1 1 d
C2 C 0.4180(5) 0.3847(2) 0.2096(2) 0.0252(5) Uani 1 1 d
C3 C 0.3788(6) 0.4433(2) 0.31561(19) 0.0236(5) Uani 1 1 d
C4 C 0.4428(6) 0.5606(2) 0.3341(2) 0.0268(5) Uani 1 1 d
C5 C 0.3803(7) 0.6117(2) 0.4321(2) 0.0336(6) Uani 1 1 d
C6 C 0.2550(8) 0.5442(3) 0.5089(2) 0.0398(7) Uani 1 1 d
C7 C 0.1864(8) 0.4281(3) 0.4939(2) 0.0428(7) Uani 1 1 d
C8 C 0.2488(6) 0.3779(3) 0.3962(2) 0.0332(6) Uani 1 1 d
C9 C 0.4066(5) 0.5249(2) 0.04911(18) 0.0195(4) Uani 1 1 d
C10 C 0.2060(5) 0.47699(19) -0.04208(17) 0.0182(4) Uani 1 1 d
C11 C 0.2014(5) 0.35913(19) -0.06942(18) 0.0207(4) Uani 1 1 d
C12 C 0.0169(6) 0.3200(2) -0.1576(2) 0.0241(5) Uani 1 1 d
C13 C -0.1618(6) 0.3994(2) -0.21625(19) 0.0255(5) Uani 1 1 d
C14 C -0.1659(6) 0.5170(2) -0.19158(19) 0.0254(5) Uani 1 1 d
C15 C 0.0206(6) 0.55506(19) -0.10377(19) 0.0217(5) Uani 1 1 d
H1 H 0.710(6) 0.373(2) 0.0859(19) 0.014(6) Uiso 1 1 d
H4 H 0.521(8) 0.605(3) 0.279(3) 0.040(9) Uiso 1 1 d
H5 H 0.427(8) 0.697(3) 0.445(3) 0.041(9) Uiso 1 1 d
H7 H 0.098(9) 0.383(4) 0.549(3) 0.064(11) Uiso 1 1 d
H8 H 0.207(8) 0.301(3) 0.380(3) 0.044(10) Uiso 1 1 d
H11 H 0.314(7) 0.307(3) -0.029(2) 0.024(7) Uiso 1 1 d
H12 H 0.000(8) 0.240(3) -0.178(3) 0.036(8) Uiso 1 1 d
H14 H -0.297(8) 0.567(3) -0.231(2) 0.033(8) Uiso 1 1 d
H15 H 0.024(6) 0.636(3) -0.083(2) 0.020(6) Uiso 1 1 d

loop_
_atom_site_aniso_label
_atom_site_aniso_U_11
_atom_site_aniso_U_22
_atom_site_aniso_U_33
_atom_site_aniso_U_23
_atom_site_aniso_U_13
_atom_site_aniso_U_12
F1 0.0177(6) 0.0375(9) 0.0369(8) -0.0070(7) -0.0013(6) -0.0025(6)
F2 0.0929(17) 0.0673(15) 0.0298(9) -0.0005(9) 0.0208(10) 0.0065(13)
F3 0.0428(9) 0.0402(9) 0.0275(7) -0.0066(7) -0.0054(6) -0.0031(7)
O1 0.0656(14) 0.0233(9) 0.0343(10) 0.0006(8) -0.0001(9) -0.0152(9)
O2 0.0309(9) 0.0155(8) 0.0335(9) -0.0035(7) 0.0067(7) -0.0054(7)
C1 0.0182(10) 0.0199(11) 0.0297(12) -0.0034(9) -0.0002(9) 0.0025(8)
C2 0.0263(11) 0.0188(11) 0.0292(11) 0.0035(9) -0.0064(9) 0.0005(9)
C3 0.0220(11) 0.0241(11) 0.0236(10) 0.0055(9) -0.0066(9) 0.0003(8)
C4 0.0286(12) 0.0254(12) 0.0263(11) 0.0020(9) 0.0004(9) -0.0025(10)
C5 0.0426(16) 0.0302(14) 0.0276(13) -0.0009(10) 0.0004(11) 0.0009(12)
C6 0.0462(17) 0.0487(18) 0.0244(12) 0.0021(11) 0.0033(11) 0.0059(14)
C7 0.0507(19) 0.0484(18) 0.0295(14) 0.0159(12) 0.0048(13) -0.0050(14)
C8 0.0368(14) 0.0309(14) 0.0310(13) 0.0110(11) -0.0045(10) -0.0054(12)
C9 0.0175(10) 0.0174(10) 0.0245(11) 0.0000(8) 0.0079(8) -0.0013(8)
C10 0.0184(10) 0.0160(10) 0.0212(10) 0.0002(8) 0.0079(8) -0.0005(8)
C11 0.0237(11) 0.0134(10) 0.0257(10) 0.0014(8) 0.0066(9) 0.0019(8)
C12 0.0302(13) 0.0166(11) 0.0261(11) -0.0027(8) 0.0075(9) -0.0016(9)
C13 0.0280(12) 0.0274(13) 0.0216(11) -0.0027(9) 0.0055(9) -0.0033(10)
C14 0.0292(12) 0.0233(11) 0.0241(11) 0.0037(10) 0.0037(9) 0.0039(10)
C15 0.0278(12) 0.0142(10) 0.0240(11) 0.0013(8) 0.0089(9) 0.0017(8)

loop_
_atom_type_symbol
_atom_type_description
_atom_type_scat_dispersion_real
_atom_type_scat_dispersion_imag
_atom_type_scat_source
C C 0.0033 0.0016 'International Tables Vol C Tables 4.2.6.8 and 6.1.1.4'
H H 0.0000 0.0000 'International Tables Vol C Tables 4.2.6.8 and 6.1.1.4'
F F 0.0171 0.0103 'International Tables Vol C Tables 4.2.6.8 and 6.1.1.4'
O O 0.0106 0.0060 'International Tables Vol C Tables 4.2.6.8 and 6.1.1.4'

loop_
_geom_angle_atom_site_label_1
_geom_angle_atom_site_label_2
_geom_angle_atom_site_label_3
_geom_angle
F1 C1 C2 111.29(19)
F1 C1 C9 106.63(18)
F1 C1 H1 104.2(14)
C2 C1 C9 112.12(18)
C2 C1 H1 104.9(14)
C9 C1 H1 117.5(13)
O1 C2 C1 117.2(2)
O1 C2 C3 121.7(2)
C3 C2 C1 121.1(2)
C4 C3 C2 123.2(2)
C4 C3 C8 119.5(2)
C8 C3 C2 117.1(2)
C3 C4 H4 119(2)
C5 C4 C3 120.2(2)
C5 C4 H4 120(2)
C4 C5 H5 119.7(18)
C6 C5 C4 118.3(3)
C6 C5 H5 122.0(18)
F2 C6 C5 118.2(3)
F2 C6 C7 118.3(3)
C5 C6 C7 123.5(3)
C6 C7 C8 117.9(3)
C6 C7 H7 122(3)
C8 C7 H7 120(3)
C3 C8 H8 117(2)
C7 C8 C3 120.6(3)
C7 C8 H8 123(2)
O2 C9 C1 117.9(2)
O2 C9 C10 122.7(2)
C10 C9 C1 119.39(19)
C11 C10 C9 122.8(2)
C11 C10 C15 119.7(2)
C15 C10 C9 117.5(2)
C10 C11 H11 121.1(18)
C12 C11 C10 120.2(2)
C12 C11 H11 118.7(18)
C11 C12 H12 123(2)
C13 C12 C11 118.3(2)
C13 C12 H12 118(2)
F3 C13 C12 118.7(2)
F3 C13 C14 117.9(2)
C12 C13 C14 123.3(2)
C13 C14 H14 121(2)
C15 C14 C13 117.8(2)
C15 C14 H14 121(2)
C10 C15 H15 118.4(16)
C14 C15 C10 120.6(2)
C14 C15 H15 120.9(16)

loop_
_geom_bond_atom_site_label_1
_geom_bond_atom_site_label_2
_geom_bond_distance
F1 C1 1.389(3)
F2 C6 1.357(3)
F3 C13 1.354(3)
O1 C2 1.207(3)
O2 C9 1.211(3)
C1 C2 1.531(4)
C1 C9 1.542(3)
C1 H1 1.04(3)
C2 C3 1.489(4)
C3 C4 1.393(3)
C3 C8 1.397(4)
C4 C5 1.386(4)
C4 H4 0.94(4)
C5 C6 1.368(4)
C5 H5 1.01(4)
C6 C7 1.377(5)
C7 C8 1.379(4)
C7 H7 0.95(4)
C8 H8 0.92(4)
C9 C10 1.480(3)
C10 C11 1.397(3)
C10 C15 1.397(3)
C11 C12 1.381(4)
C11 H11 0.90(3)
C12 C13 1.373(4)
C12 H12 0.95(3)
C13 C14 1.386(4)
C14 C15 1.378(3)
C14 H14 0.92(3)
C15 H15 0.96(3)

loop_
_geom_torsion_atom_site_label_1
_geom_torsion_atom_site_label_2
_geom_torsion_atom_site_label_3
_geom_torsion_atom_site_label_4
_geom_torsion
O1 C2 C1 F1 -148.6(2)
O2 C9 C1 F1 -22.2(3)
C1 C2 C3 C4 15.0(3)
C1 C2 C3 C8 -170.1(2)
C1 C9 C10 C11 -4.5(3)
C1 C9 C10 C15 177.0(2)
C2 C1 C9 O2 99.8(2)
C2 C1 C9 C10 -80.8(2)
C3 C2 C1 F1 33.2(3)
C3 C2 C1 C9 -86.2(3)
C4 C3 C2 O1 -163.2(3)
C8 C3 C2 O1 11.7(4)
C9 C1 C2 O1 92.1(3)
C10 C9 C1 F1 157.16(18)
C11 C10 C9 O2 174.9(2)
C15 C10 C9 O2 -3.6(3)
